data_1551158
loop_
_publ_author_name
'Pecharman, Anne-Frederique'
'Hill, Michael'
'McMullon, Grace'
'McMullin, Claire'
'Mahon, Mary F.'

_publ_section_title
;
 Snapshots of Magnesium-Centred Diborane Heterolysis by an Outer Sphere
 SN2 Process
;
_journal_name_full 'Chemical Science'
_journal_paper_doi 10.1039/C9SC02087J
_journal_year 2019
_chemical_formula_moiety 'C48 H64 B Mg N3 O2'
_chemical_formula_sum 'C48 H64 B Mg N3 O2'
_chemical_formula_weight 750.14
_space_group_crystal_system triclinic
_space_group_IT_number 2
_space_group_name_Hall '-P 1'
_space_group_name_H-M_alt 'P -1'
_symmetry_space_group_name_Hall '-P 1'
_symmetry_space_group_name_H-M 'P -1'
_atom_sites_solution_hydrogens geom
_atom_sites_solution_primary iterative
_audit_creation_date 2018-05-30
_audit_creation_method
;
Olex2 1.2
(compiled 2018.05.29 svn.r3508 for OlexSys, GUI svn.r5506)
;
_audit_update_record
;
2019-04-17 deposited with the CCDC.    2019-05-24 downloaded from the CCDC.
;
_cell_angle_alpha 82.531(5)
_cell_angle_beta 82.771(6)
_cell_angle_gamma 84.240(5)
_cell_formula_units_Z 2
_cell_length_a 11.0413(8)
_cell_length_b 11.5237(7)
_cell_length_c 17.5561(11)
_cell_measurement_reflns_used 2093
_cell_measurement_temperature 149.9(4)
_cell_measurement_theta_max 69.6250
_cell_measurement_theta_min 4.0450
_cell_volume 2189.2(3)
_computing_cell_refinement 'CrysAlisPro 1.171.38.41 (Rigaku OD, 2015)'
_computing_data_collection 'CrysAlisPro 1.171.38.41 (Rigaku OD, 2015)'
_computing_data_reduction 'CrysAlisPro 1.171.38.41 (Rigaku OD, 2015)'
_computing_molecular_graphics 'Olex2 (Dolomanov et al., 2009)'
_computing_publication_material 'Olex2 (Dolomanov et al., 2009)'
_computing_structure_refinement 'ShelXL (Sheldrick, 2015)'
_computing_structure_solution 'olex2.solve (Bourhis et al., 2015)'
_diffrn_ambient_environment N~2~
_diffrn_ambient_temperature 149.9(4)
_diffrn_detector 'CCD plate'
_diffrn_detector_area_resol_mean 8.1150
_diffrn_detector_type EosS2
_diffrn_measured_fraction_theta_full 0.988
_diffrn_measured_fraction_theta_max 0.964
_diffrn_measurement_device 'four-circle diffractometer'
_diffrn_measurement_device_type 'SuperNova, Dual, Cu at zero, EosS2'
_diffrn_measurement_method '\w scans'
_diffrn_radiation_monochromator mirror
_diffrn_radiation_probe x-ray
_diffrn_radiation_type CuK\a
_diffrn_radiation_wavelength 1.54184
_diffrn_reflns_av_R_equivalents 0.0703
_diffrn_reflns_av_unetI/netI 0.1408
_diffrn_reflns_Laue_measured_fraction_full 0.988
_diffrn_reflns_Laue_measured_fraction_max 0.964
_diffrn_reflns_limit_h_max 13
_diffrn_reflns_limit_h_min -13
_diffrn_reflns_limit_k_max 14
_diffrn_reflns_limit_k_min -9
_diffrn_reflns_limit_l_max 21
_diffrn_reflns_limit_l_min -20
_diffrn_reflns_number 14171
_diffrn_reflns_point_group_measured_fraction_full 0.988
_diffrn_reflns_point_group_measured_fraction_max 0.964
_diffrn_reflns_theta_full 67.684
_diffrn_reflns_theta_max 70.171
_diffrn_reflns_theta_min 2.555
_diffrn_source 'micro-focus sealed X-ray tube'
_diffrn_source_type 'SuperNova (Cu) X-ray Source'
_exptl_absorpt_coefficient_mu 0.652
_exptl_absorpt_correction_T_max 0.992
_exptl_absorpt_correction_T_min 0.970
_exptl_absorpt_correction_type gaussian
_exptl_absorpt_process_details
;
CrysAlisPro 1.171.38.41 (Rigaku Oxford Diffraction, 2015)
Numerical absorption correction based on gaussian integration over
            a multifaceted crystal model
Empirical absorption correction using spherical harmonics,
 implemented in SCALE3 ABSPACK scaling algorithm.
;
_exptl_crystal_density_diffrn 1.138
_exptl_crystal_description plank
_exptl_crystal_F_000 812
_exptl_crystal_size_max 0.135
_exptl_crystal_size_mid 0.09
_exptl_crystal_size_min 0.025
_refine_diff_density_max 0.323
_refine_diff_density_min -0.271
_refine_diff_density_rms 0.052
_refine_ls_extinction_method none
_refine_ls_goodness_of_fit_ref 1.033
_refine_ls_hydrogen_treatment constr
_refine_ls_matrix_type full
_refine_ls_number_parameters 510
_refine_ls_number_reflns 8031
_refine_ls_number_restraints 0
_refine_ls_restrained_S_all 1.033
_refine_ls_R_factor_all 0.1234
_refine_ls_R_factor_gt 0.0684
_refine_ls_shift/su_max 0.000
_refine_ls_shift/su_mean 0.000
_refine_ls_structure_factor_coef Fsqd
_refine_ls_weighting_details 'w=1/[\s^2^(Fo^2^)] where P=(Fo^2^+2Fc^2^)/3'
_refine_ls_weighting_scheme calc
_refine_ls_wR_factor_gt 0.1173
_refine_ls_wR_factor_ref 0.1431
_reflns_Friedel_coverage 0.000
_reflns_number_gt 4800
_reflns_number_total 8031
_reflns_threshold_expression 'I > 2\s(I)'
_cod_data_source_file c9sc02087j2.cif
_cod_data_source_block s18msh87-17BN
_cod_original_cell_volume 2189.2(2)
_cod_database_code 1551158
_shelx_shelxl_version_number 2014/7
_shelx_space_group_comment
;
The symmetry employed for this shelxl refinement is uniquely defined
by the following loop, which should always be used as a source of
symmetry information in preference to the above space-group names.
They are only intended as comments.
;
_olex2_refinement_description
;
1. Fixed Uiso
 At 1.2 times of:
  All C(H) groups
 At 1.5 times of:
  All C(H,H,H) groups
2.a Ternary CH refined with riding coordinates:
 C12(H12), C15(H15), C24(H24), C27(H27), C42(H42)
2.b Aromatic/amide H refined with riding coordinates:
 C3(H3), C8(H8), C9(H9), C10(H10), C20(H20), C21(H21), C22(H22), C37(H37),
 C38(H38), C39(H39), C40(H40), C41(H41), C44(H44), C45(H45), C46(H46), C47(H47),
  C48(H48)
2.c Idealised Me refined as rotating group:
 C1(H1A,H1B,H1C), C5(H5A,H5B,H5C), C13(H13A,H13B,H13C), C14(H14A,H14B,H14C),
 C16(H16A,H16B,H16C), C17(H17A,H17B,H17C), C25(H25A,H25B,H25C), C26(H26A,H26B,
 H26C), C28(H28A,H28B,H28C), C29(H29A,H29B,H29C), C32(H32A,H32B,H32C), C33(H33A,
 H33B,H33C), C34(H34A,H34B,H34C), C35(H35A,H35B,H35C)
;

loop_
_space_group_symop_operation_xyz
'x, y, z'
'-x, -y, -z'

loop_
_atom_site_label
_atom_site_type_symbol
_atom_site_fract_x
_atom_site_fract_y
_atom_site_fract_z
_atom_site_U_iso_or_equiv
_atom_site_adp_type
_atom_site_occupancy
_atom_site_site_symmetry_order
_atom_site_calc_flag
_atom_site_refinement_flags_posn
Mg1 Mg 0.72114(10) 0.20928(10) 0.24945(6) 0.0209(2) Uani 1 1 d .
O1 O 0.5419(2) 0.2662(2) 0.26601(14) 0.0248(5) Uani 1 1 d .
O2 O 0.3436(2) 0.2348(2) 0.25677(15) 0.0285(6) Uani 1 1 d .
N1 N 0.8256(2) 0.3313(2) 0.18537(16) 0.0220(6) Uani 1 1 d .
N2 N 0.8242(3) 0.1858(2) 0.34052(16) 0.0226(6) Uani 1 1 d .
N3 N 0.5097(3) 0.0794(2) 0.22225(16) 0.0229(6) Uani 1 1 d .
C1 C 1.0337(3) 0.3348(4) 0.1148(2) 0.0343(9) Uani 1 1 d .
H1A H 1.1130 0.3338 0.1322 0.051 Uiso 1 1 calc GR
H1B H 1.0073 0.4135 0.0948 0.051 Uiso 1 1 calc GR
H1C H 1.0386 0.2843 0.0750 0.051 Uiso 1 1 calc GR
C2 C 0.9432(3) 0.2921(3) 0.1818(2) 0.0243(7) Uani 1 1 d .
C3 C 0.9923(3) 0.2087(3) 0.2382(2) 0.0275(8) Uani 1 1 d .
H3 H 1.0696 0.1736 0.2231 0.033 Uiso 1 1 calc R
C4 C 0.9421(3) 0.1701(3) 0.3140(2) 0.0239(7) Uani 1 1 d .
C5 C 1.0336(3) 0.1050(3) 0.3657(2) 0.0354(9) Uani 1 1 d .
H5A H 1.0366 0.0222 0.3624 0.053 Uiso 1 1 calc GR
H5B H 1.0088 0.1197 0.4182 0.053 Uiso 1 1 calc GR
H5C H 1.1133 0.1319 0.3492 0.053 Uiso 1 1 calc GR
C6 C 0.7870(3) 0.1610(3) 0.4220(2) 0.0263(8) Uani 1 1 d .
C7 C 0.7715(3) 0.2542(3) 0.4680(2) 0.0300(8) Uani 1 1 d .
C8 C 0.7349(4) 0.2308(4) 0.5467(2) 0.0376(9) Uani 1 1 d .
H8 H 0.7276 0.2915 0.5775 0.045 Uiso 1 1 calc R
C9 C 0.7091(4) 0.1197(4) 0.5802(2) 0.0414(10) Uani 1 1 d .
H9 H 0.6842 0.1059 0.6329 0.050 Uiso 1 1 calc R
C10 C 0.7208(4) 0.0290(4) 0.5346(2) 0.0399(10) Uani 1 1 d .
H10 H 0.7029 -0.0458 0.5571 0.048 Uiso 1 1 calc R
C11 C 0.7591(4) 0.0474(3) 0.4553(2) 0.0309(8) Uani 1 1 d .
C12 C 0.7679(4) -0.0566(3) 0.4090(2) 0.0373(9) Uani 1 1 d .
H12 H 0.7998 -0.0308 0.3555 0.045 Uiso 1 1 calc R
C13 C 0.6401(4) -0.0983(4) 0.4089(2) 0.0519(13) Uani 1 1 d .
H13A H 0.6082 -0.1258 0.4608 0.078 Uiso 1 1 calc GR
H13B H 0.6459 -0.1610 0.3772 0.078 Uiso 1 1 calc GR
H13C H 0.5864 -0.0342 0.3886 0.078 Uiso 1 1 calc GR
C14 C 0.8552(5) -0.1590(4) 0.4409(3) 0.0572(14) Uani 1 1 d .
H14A H 0.9336 -0.1314 0.4433 0.086 Uiso 1 1 calc GR
H14B H 0.8645 -0.2198 0.4075 0.086 Uiso 1 1 calc GR
H14C H 0.8218 -0.1898 0.4918 0.086 Uiso 1 1 calc GR
C15 C 0.7983(4) 0.3782(3) 0.4338(2) 0.0323(8) Uani 1 1 d .
H15 H 0.7832 0.3872 0.3795 0.039 Uiso 1 1 calc R
C16 C 0.7150(4) 0.4734(4) 0.4727(3) 0.0466(11) Uani 1 1 d .
H16A H 0.6311 0.4568 0.4750 0.070 Uiso 1 1 calc GR
H16B H 0.7264 0.5486 0.4434 0.070 Uiso 1 1 calc GR
H16C H 0.7354 0.4743 0.5242 0.070 Uiso 1 1 calc GR
C17 C 0.9321(4) 0.3985(4) 0.4353(3) 0.0515(12) Uani 1 1 d .
H17A H 0.9510 0.3872 0.4878 0.077 Uiso 1 1 calc GR
H17B H 0.9462 0.4772 0.4130 0.077 Uiso 1 1 calc GR
H17C H 0.9835 0.3437 0.4061 0.077 Uiso 1 1 calc GR
C18 C 0.7881(3) 0.4349(3) 0.1362(2) 0.0237(7) Uani 1 1 d .
C19 C 0.8031(3) 0.5465(3) 0.1577(2) 0.0270(8) Uani 1 1 d .
C20 C 0.7623(4) 0.6467(3) 0.1106(2) 0.0359(9) Uani 1 1 d .
H20 H 0.7719 0.7206 0.1238 0.043 Uiso 1 1 calc R
C21 C 0.7086(4) 0.6386(4) 0.0452(2) 0.0416(10) Uani 1 1 d .
H21 H 0.6825 0.7062 0.0146 0.050 Uiso 1 1 calc R
C22 C 0.6938(4) 0.5294(3) 0.0254(2) 0.0389(10) Uani 1 1 d .
H22 H 0.6572 0.5241 -0.0187 0.047 Uiso 1 1 calc R
C23 C 0.7329(3) 0.4262(3) 0.0704(2) 0.0295(8) Uani 1 1 d .
C24 C 0.7183(4) 0.3088(3) 0.0427(2) 0.0381(9) Uani 1 1 d .
H24 H 0.7314 0.2464 0.0852 0.046 Uiso 1 1 calc R
C25 C 0.5923(4) 0.3022(4) 0.0186(3) 0.0483(11) Uani 1 1 d .
H25A H 0.5310 0.3169 0.0608 0.072 Uiso 1 1 calc GR
H25B H 0.5865 0.2254 0.0045 0.072 Uiso 1 1 calc GR
H25C H 0.5798 0.3600 -0.0249 0.072 Uiso 1 1 calc GR
C26 C 0.8149(5) 0.2869(5) -0.0254(3) 0.0711(18) Uani 1 1 d .
H26A H 0.8047 0.3484 -0.0671 0.107 Uiso 1 1 calc GR
H26B H 0.8055 0.2127 -0.0422 0.107 Uiso 1 1 calc GR
H26C H 0.8951 0.2859 -0.0096 0.107 Uiso 1 1 calc GR
C27 C 0.8613(4) 0.5624(3) 0.2288(2) 0.0359(9) Uani 1 1 d .
H27 H 0.8671 0.4865 0.2612 0.043 Uiso 1 1 calc R
C28 C 0.7845(4) 0.6518(4) 0.2768(2) 0.0464(11) Uani 1 1 d .
H28A H 0.8177 0.6511 0.3249 0.070 Uiso 1 1 calc GR
H28B H 0.7014 0.6313 0.2870 0.070 Uiso 1 1 calc GR
H28C H 0.7865 0.7289 0.2486 0.070 Uiso 1 1 calc GR
C29 C 0.9909(4) 0.6030(4) 0.2084(3) 0.0578(14) Uani 1 1 d .
H29A H 0.9873 0.6772 0.1764 0.087 Uiso 1 1 calc GR
H29B H 1.0419 0.5458 0.1809 0.087 Uiso 1 1 calc GR
H29C H 1.0247 0.6113 0.2550 0.087 Uiso 1 1 calc GR
C30 C 0.4650(3) 0.3530(3) 0.3093(2) 0.0273(8) Uani 1 1 d .
C31 C 0.3437(3) 0.3561(3) 0.2730(2) 0.0289(8) Uani 1 1 d .
C32 C 0.2286(3) 0.3865(4) 0.3249(3) 0.0383(9) Uani 1 1 d .
H32A H 0.1584 0.3813 0.2987 0.057 Uiso 1 1 calc GR
H32B H 0.2289 0.4651 0.3375 0.057 Uiso 1 1 calc GR
H32C H 0.2251 0.3326 0.3715 0.057 Uiso 1 1 calc GR
C33 C 0.3453(4) 0.4346(3) 0.1955(2) 0.0391(9) Uani 1 1 d .
H33A H 0.3371 0.5156 0.2046 0.059 Uiso 1 1 calc GR
H33B H 0.2785 0.4193 0.1692 0.059 Uiso 1 1 calc GR
H33C H 0.4214 0.4182 0.1643 0.059 Uiso 1 1 calc GR
C34 C 0.5260(3) 0.4659(3) 0.2973(2) 0.0327(8) Uani 1 1 d .
H34A H 0.6004 0.4545 0.3214 0.049 Uiso 1 1 calc GR
H34B H 0.4720 0.5259 0.3201 0.049 Uiso 1 1 calc GR
H34C H 0.5445 0.4895 0.2430 0.049 Uiso 1 1 calc GR
C35 C 0.4544(3) 0.2999(3) 0.3937(2) 0.0343(9) Uani 1 1 d .
H35A H 0.4174 0.2269 0.3990 0.051 Uiso 1 1 calc GR
H35B H 0.4045 0.3532 0.4248 0.051 Uiso 1 1 calc GR
H35C H 0.5345 0.2861 0.4106 0.051 Uiso 1 1 calc GR
C36 C 0.4350(3) -0.0120(3) 0.21540(19) 0.0241(7) Uani 1 1 d .
C37 C 0.3111(3) 0.0127(3) 0.2050(2) 0.0282(8) Uani 1 1 d .
H37 H 0.2775 0.0902 0.2006 0.034 Uiso 1 1 calc R
C38 C 0.2375(4) -0.0774(4) 0.2013(2) 0.0355(9) Uani 1 1 d .
H38 H 0.1549 -0.0597 0.1956 0.043 Uiso 1 1 calc R
C39 C 0.2863(4) -0.1922(4) 0.2059(2) 0.0407(10) Uani 1 1 d .
H39 H 0.2371 -0.2523 0.2037 0.049 Uiso 1 1 calc R
C40 C 0.4093(4) -0.2173(4) 0.2137(3) 0.0412(10) Uani 1 1 d .
H40 H 0.4434 -0.2946 0.2153 0.049 Uiso 1 1 calc R
C41 C 0.4831(4) -0.1281(3) 0.2193(2) 0.0307(8) Uani 1 1 d .
H41 H 0.5654 -0.1467 0.2257 0.037 Uiso 1 1 calc R
C42 C 0.6456(3) 0.0557(3) 0.21705(19) 0.0231(7) Uani 1 1 d .
H42 H 0.6613 -0.0084 0.2580 0.028 Uiso 1 1 calc R
C43 C 0.7052(3) 0.0135(3) 0.1441(2) 0.0255(7) Uani 1 1 d .
C44 C 0.6456(4) 0.0121(4) 0.0780(2) 0.0350(9) Uani 1 1 d .
H44 H 0.5626 0.0366 0.0794 0.042 Uiso 1 1 calc R
C45 C 0.7088(5) -0.0253(4) 0.0108(3) 0.0472(11) Uani 1 1 d .
H45 H 0.6675 -0.0247 -0.0323 0.057 Uiso 1 1 calc R
C46 C 0.8309(5) -0.0630(4) 0.0068(3) 0.0537(13) Uani 1 1 d .
H46 H 0.8726 -0.0871 -0.0386 0.064 Uiso 1 1 calc R
C47 C 0.8913(4) -0.0646(4) 0.0718(3) 0.0488(12) Uani 1 1 d .
H47 H 0.9738 -0.0911 0.0702 0.059 Uiso 1 1 calc R
C48 C 0.8293(4) -0.0269(3) 0.1388(3) 0.0365(9) Uani 1 1 d .
H48 H 0.8714 -0.0286 0.1816 0.044 Uiso 1 1 calc R
B1 B 0.4632(3) 0.1877(3) 0.2462(2) 0.0226(8) Uani 1 1 d .

loop_
_atom_site_aniso_label
_atom_site_aniso_U_11
_atom_site_aniso_U_22
_atom_site_aniso_U_33
_atom_site_aniso_U_23
_atom_site_aniso_U_13
_atom_site_aniso_U_12
Mg1 0.0174(5) 0.0234(6) 0.0218(5) -0.0020(4) -0.0024(4) -0.0024(4)
O1 0.0192(12) 0.0252(13) 0.0301(13) -0.0075(10) -0.0004(10) -0.0007(10)
O2 0.0191(12) 0.0262(13) 0.0415(15) -0.0094(11) -0.0028(11) -0.0021(10)
N1 0.0192(14) 0.0240(15) 0.0218(14) -0.0006(11) -0.0001(11) -0.0034(11)
N2 0.0201(14) 0.0254(15) 0.0236(14) -0.0065(12) -0.0046(11) -0.0016(11)
N3 0.0199(14) 0.0251(15) 0.0244(15) -0.0025(12) -0.0027(11) -0.0051(12)
C1 0.0210(18) 0.043(2) 0.035(2) -0.0011(17) 0.0077(15) -0.0040(16)
C2 0.0243(18) 0.0249(18) 0.0242(17) -0.0081(14) 0.0021(14) -0.0033(14)
C3 0.0170(16) 0.032(2) 0.0325(19) -0.0076(15) 0.0005(14) 0.0038(14)
C4 0.0214(17) 0.0253(18) 0.0272(18) -0.0072(14) -0.0074(14) -0.0012(14)
C5 0.0246(19) 0.043(2) 0.040(2) -0.0079(18) -0.0102(17) 0.0059(17)
C6 0.0189(17) 0.036(2) 0.0254(18) -0.0057(15) -0.0065(14) -0.0006(14)
C7 0.0240(18) 0.039(2) 0.0283(19) -0.0055(16) -0.0056(15) -0.0026(15)
C8 0.037(2) 0.047(3) 0.028(2) -0.0088(18) -0.0005(17) 0.0005(18)
C9 0.043(2) 0.058(3) 0.0200(19) 0.0017(18) 0.0016(17) -0.006(2)
C10 0.045(2) 0.041(2) 0.034(2) 0.0037(18) -0.0065(18) -0.0101(19)
C11 0.032(2) 0.033(2) 0.0283(19) 0.0018(16) -0.0086(16) -0.0036(16)
C12 0.051(3) 0.034(2) 0.029(2) 0.0022(16) -0.0122(18) -0.0135(19)
C13 0.066(3) 0.059(3) 0.034(2) 0.007(2) -0.009(2) -0.033(3)
C14 0.096(4) 0.032(2) 0.049(3) -0.003(2) -0.034(3) 0.000(2)
C15 0.035(2) 0.035(2) 0.0283(19) -0.0109(16) -0.0021(16) -0.0041(16)
C16 0.058(3) 0.040(2) 0.041(2) -0.014(2) 0.005(2) 0.002(2)
C17 0.045(3) 0.050(3) 0.063(3) -0.015(2) -0.006(2) -0.010(2)
C18 0.0181(16) 0.0265(18) 0.0247(17) -0.0002(14) 0.0043(13) -0.0049(13)
C19 0.0253(18) 0.0263(19) 0.0282(18) -0.0016(15) 0.0018(14) -0.0041(14)
C20 0.041(2) 0.027(2) 0.040(2) -0.0034(17) -0.0012(18) -0.0074(17)
C21 0.055(3) 0.029(2) 0.040(2) 0.0070(18) -0.013(2) -0.0013(19)
C22 0.055(3) 0.035(2) 0.027(2) 0.0013(17) -0.0123(18) -0.0025(19)
C23 0.034(2) 0.027(2) 0.0257(18) 0.0002(15) -0.0001(15) -0.0034(16)
C24 0.051(3) 0.031(2) 0.034(2) -0.0058(17) -0.0135(19) 0.0012(18)
C25 0.046(3) 0.046(3) 0.056(3) -0.015(2) -0.008(2) -0.006(2)
C26 0.049(3) 0.080(4) 0.095(4) -0.058(4) -0.005(3) 0.002(3)
C27 0.048(2) 0.025(2) 0.037(2) -0.0033(16) -0.0077(18) -0.0099(17)
C28 0.057(3) 0.046(3) 0.039(2) -0.014(2) 0.002(2) -0.015(2)
C29 0.039(3) 0.067(3) 0.074(4) -0.026(3) -0.018(2) 0.001(2)
C30 0.0222(18) 0.0265(19) 0.0325(19) -0.0077(15) -0.0007(15) 0.0041(14)
C31 0.0192(17) 0.0276(19) 0.041(2) -0.0109(16) 0.0000(15) -0.0018(14)
C32 0.0183(18) 0.047(2) 0.051(3) -0.017(2) 0.0018(17) 0.0013(16)
C33 0.040(2) 0.034(2) 0.042(2) 0.0019(18) -0.0119(19) 0.0019(18)
C34 0.0256(19) 0.030(2) 0.044(2) -0.0102(17) -0.0052(16) -0.0022(15)
C35 0.031(2) 0.037(2) 0.035(2) -0.0089(17) -0.0020(16) 0.0021(16)
C36 0.0263(18) 0.0243(18) 0.0220(17) -0.0035(14) -0.0005(14) -0.0058(14)
C37 0.0249(18) 0.031(2) 0.0298(19) -0.0060(15) -0.0032(15) -0.0054(15)
C38 0.0253(19) 0.045(2) 0.040(2) -0.0093(18) -0.0059(16) -0.0133(17)
C39 0.045(2) 0.039(2) 0.042(2) -0.0063(19) -0.0051(19) -0.0215(19)
C40 0.050(3) 0.029(2) 0.047(2) -0.0048(18) -0.009(2) -0.0065(18)
C41 0.032(2) 0.0252(19) 0.036(2) -0.0010(15) -0.0065(16) -0.0066(15)
C42 0.0213(17) 0.0225(17) 0.0251(17) -0.0028(14) -0.0029(14) 0.0000(13)
C43 0.0248(18) 0.0182(17) 0.0320(19) -0.0027(14) 0.0048(14) -0.0044(14)
C44 0.037(2) 0.039(2) 0.030(2) -0.0084(17) 0.0042(16) -0.0127(17)
C45 0.066(3) 0.041(3) 0.036(2) -0.0140(19) 0.008(2) -0.018(2)
C46 0.072(3) 0.036(2) 0.048(3) -0.018(2) 0.031(3) -0.014(2)
C47 0.039(2) 0.030(2) 0.069(3) -0.007(2) 0.026(2) -0.0020(18)
C48 0.028(2) 0.032(2) 0.047(2) -0.0040(18) 0.0056(17) -0.0045(16)
B1 0.0160(18) 0.025(2) 0.0268(19) -0.0015(16) -0.0006(14) -0.0068(15)

loop_
_atom_type_symbol
_atom_type_description
_atom_type_scat_dispersion_real
_atom_type_scat_dispersion_imag
_atom_type_scat_source
C C 0.0181 0.0091 'International Tables Vol C Tables 4.2.6.8 and 6.1.1.4'
H H 0.0000 0.0000 'International Tables Vol C Tables 4.2.6.8 and 6.1.1.4'
B B 0.0090 0.0039 'International Tables Vol C Tables 4.2.6.8 and 6.1.1.4'
Mg Mg 0.1719 0.1771 'International Tables Vol C Tables 4.2.6.8 and 6.1.1.4'
N N 0.0311 0.0180 'International Tables Vol C Tables 4.2.6.8 and 6.1.1.4'
O O 0.0492 0.0322 'International Tables Vol C Tables 4.2.6.8 and 6.1.1.4'

loop_
_geom_angle_atom_site_label_1
_geom_angle_atom_site_label_2
_geom_angle_atom_site_label_3
_geom_angle
O1 Mg1 N1 113.03(12)
O1 Mg1 N2 119.93(12)
O1 Mg1 C42 82.00(11)
N1 Mg1 N2 94.59(12)
N1 Mg1 C42 131.04(13)
N2 Mg1 C42 118.58(13)
C30 O1 Mg1 137.4(2)
B1 O1 Mg1 113.5(2)
B1 O1 C30 107.4(3)
B1 O2 C31 108.3(3)
C2 N1 Mg1 110.0(2)
C2 N1 C18 119.7(3)
C18 N1 Mg1 129.3(2)
C4 N2 Mg1 109.4(2)
C4 N2 C6 119.4(3)
C6 N2 Mg1 129.8(2)
C36 N3 C42 120.2(3)
B1 N3 C36 123.6(3)
B1 N3 C42 115.4(3)
N1 C2 C1 121.1(3)
N1 C2 C3 123.6(3)
C3 C2 C1 115.4(3)
C2 C3 C4 129.9(3)
N2 C4 C3 124.6(3)
N2 C4 C5 120.5(3)
C3 C4 C5 114.9(3)
C7 C6 N2 118.7(3)
C11 C6 N2 121.2(3)
C11 C6 C7 119.9(3)
C6 C7 C15 121.5(3)
C8 C7 C6 119.0(4)
C8 C7 C15 119.6(4)
C9 C8 C7 121.6(4)
C8 C9 C10 119.3(4)
C9 C10 C11 121.4(4)
C6 C11 C12 123.2(3)
C10 C11 C6 118.7(4)
C10 C11 C12 118.1(4)
C11 C12 C13 110.1(4)
C11 C12 C14 111.8(3)
C13 C12 C14 110.0(4)
C7 C15 C16 113.3(3)
C7 C15 C17 111.6(4)
C17 C15 C16 110.0(3)
C19 C18 N1 118.9(3)
C23 C18 N1 120.6(3)
C23 C18 C19 120.4(3)
C18 C19 C27 123.2(3)
C20 C19 C18 118.2(3)
C20 C19 C27 118.6(3)
C21 C20 C19 121.6(4)
C20 C21 C22 119.5(4)
C21 C22 C23 121.4(4)
C18 C23 C22 118.9(3)
C18 C23 C24 122.8(3)
C22 C23 C24 118.2(3)
C23 C24 C26 110.0(4)
C25 C24 C23 112.8(3)
C25 C24 C26 108.9(4)
C19 C27 C28 112.0(3)
C19 C27 C29 112.2(4)
C29 C27 C28 108.1(3)
O1 C30 C31 100.4(3)
O1 C30 C34 108.9(3)
O1 C30 C35 106.0(3)
C34 C30 C31 116.1(3)
C34 C30 C35 111.7(3)
C35 C30 C31 112.6(3)
O2 C31 C30 102.3(3)
O2 C31 C32 108.6(3)
O2 C31 C33 107.3(3)
C32 C31 C30 115.5(3)
C32 C31 C33 110.1(3)
C33 C31 C30 112.3(3)
C37 C36 N3 121.1(3)
C41 C36 N3 120.9(3)
C41 C36 C37 118.1(3)
C38 C37 C36 120.8(4)
C39 C38 C37 120.4(4)
C38 C39 C40 119.3(3)
C39 C40 C41 120.8(4)
C36 C41 C40 120.6(4)
N3 C42 Mg1 108.1(2)
C43 C42 Mg1 115.1(2)
C43 C42 N3 115.4(3)
C44 C43 C42 124.4(3)
C48 C43 C42 119.0(3)
C48 C43 C44 116.6(4)
C45 C44 C43 121.0(4)
C46 C45 C44 121.2(4)
C45 C46 C47 118.9(4)
C48 C47 C46 120.3(4)
C47 C48 C43 122.0(4)
O2 B1 O1 109.7(3)
O2 B1 N3 129.3(3)
N3 B1 O1 121.0(3)

loop_
_geom_bond_atom_site_label_1
_geom_bond_atom_site_label_2
_geom_bond_distance
Mg1 O1 2.018(3)
Mg1 N1 2.039(3)
Mg1 N2 2.051(3)
Mg1 C42 2.197(3)
O1 C30 1.471(4)
O1 B1 1.418(4)
O2 C31 1.463(4)
O2 B1 1.376(5)
N1 C2 1.328(4)
N1 C18 1.437(5)
N2 C4 1.328(4)
N2 C6 1.437(5)
N3 C36 1.428(4)
N3 C42 1.491(4)
N3 B1 1.397(5)
C1 C2 1.509(5)
C2 C3 1.407(5)
C3 C4 1.410(5)
C4 C5 1.520(5)
C6 C7 1.411(5)
C6 C11 1.409(5)
C7 C8 1.389(5)
C7 C15 1.519(5)
C8 C9 1.379(6)
C9 C10 1.384(6)
C10 C11 1.398(6)
C11 C12 1.523(5)
C12 C13 1.535(5)
C12 C14 1.540(6)
C15 C16 1.532(5)
C15 C17 1.523(5)
C18 C19 1.417(5)
C18 C23 1.391(5)
C19 C20 1.401(5)
C19 C27 1.513(5)
C20 C21 1.374(6)
C21 C22 1.379(6)
C22 C23 1.401(5)
C23 C24 1.525(5)
C24 C25 1.517(6)
C24 C26 1.527(6)
C27 C28 1.537(6)
C27 C29 1.536(6)
C30 C31 1.550(5)
C30 C34 1.503(5)
C30 C35 1.524(5)
C31 C32 1.507(5)
C31 C33 1.532(6)
C36 C37 1.398(5)
C36 C41 1.385(5)
C37 C38 1.394(5)
C38 C39 1.373(6)
C39 C40 1.380(6)
C40 C41 1.394(5)
C42 C43 1.482(5)
C43 C44 1.406(5)
C43 C48 1.397(5)
C44 C45 1.389(6)
C45 C46 1.370(7)
C46 C47 1.389(7)
C47 C48 1.382(6)
